data_8105855
loop_
_publ_author_name
'Tan, Sang Loon'
'Tiekink, Edward R.T.'

_publ_section_title
;
 Crystal structure of
 2-(4-ammoniocyclohexyl)-3-(pyridin-2-yl)imidazo[1,5-a]pyridin-2-ium
 2-[(2-carboxylatophenyl)disulfanyl]benzoate dihydrate,
 [C18H22N4][C14H8O4S2] &#x22C5; 2H2O
;
_journal_issue 4
_journal_name_full 'Zeitschrift f\"ur Kristallographie - New Crystal Structures'
_journal_page_first 797
_journal_page_last 799
_journal_paper_doi 10.1515/ncrs-2019-0120
_journal_volume 234
_journal_year 2019
_chemical_absolute_configuration ad
_chemical_formula_moiety 'C18 H22 N4, C14 H8 O4 S2, 2(H2 O)'
_chemical_formula_sum 'C32 H34 N4 O6 S2'
_chemical_formula_weight 634.75
_space_group_crystal_system orthorhombic
_space_group_IT_number 19
_space_group_name_Hall 'P 2ac 2ab'
_space_group_name_H-M_alt 'P 21 21 21'
_atom_sites_solution_hydrogens mixed
_cell_angle_alpha 90
_cell_angle_beta 90
_cell_angle_gamma 90
_cell_formula_units_Z 4
_cell_length_a 9.76160(10)
_cell_length_b 16.7411(2)
_cell_length_c 18.6843(2)
_cell_measurement_reflns_used 12707
_cell_measurement_temperature 100(2)
_cell_measurement_theta_max 76.4370
_cell_measurement_theta_min 5.0990
_cell_volume 3053.39(6)
_computing_cell_refinement 'CrysAlisPro [1]'
_computing_data_collection 'CrysAlisPro [1]'
_computing_data_reduction 'CrysAlisPro [1]'
_computing_molecular_graphics 'ORTEP-3 for Windows [4]'
_computing_publication_material 'SHELXL2018/3 [3]'
_computing_structure_refinement 'SHELXL2018/3 [3]'
_computing_structure_solution 'SHELXS-97 [2]'
_diffrn_ambient_temperature 100(2)
_diffrn_detector_area_resol_mean 5.2558
_diffrn_measured_fraction_theta_full 1.000
_diffrn_measured_fraction_theta_max 0.991
_diffrn_measurement_device_type 'XtaLAB Synergy, Dualflex, AtlasS2'
_diffrn_measurement_method '\w scans'
_diffrn_radiation_type CuK\a
_diffrn_radiation_wavelength 1.54178
_diffrn_reflns_av_R_equivalents 0.0363
_diffrn_reflns_av_unetI/netI 0.0306
_diffrn_reflns_Laue_measured_fraction_full 1.000
_diffrn_reflns_Laue_measured_fraction_max 0.991
_diffrn_reflns_limit_h_max 12
_diffrn_reflns_limit_h_min -7
_diffrn_reflns_limit_k_max 17
_diffrn_reflns_limit_k_min -21
_diffrn_reflns_limit_l_max 23
_diffrn_reflns_limit_l_min -23
_diffrn_reflns_number 21914
_diffrn_reflns_point_group_measured_fraction_full 0.965
_diffrn_reflns_point_group_measured_fraction_max 0.928
_diffrn_reflns_theta_full 67.684
_diffrn_reflns_theta_max 76.467
_diffrn_reflns_theta_min 3.545
_diffrn_source 'micro-focus sealed X-ray tube'
_exptl_absorpt_coefficient_mu 2.012
_exptl_absorpt_correction_T_max 1.000
_exptl_absorpt_correction_T_min 0.910
_exptl_absorpt_correction_type gaussian
_exptl_absorpt_process_details 'CrysAlisPro [1]'
_exptl_crystal_colour colourless
_exptl_crystal_density_diffrn 1.381
_exptl_crystal_description prism
_exptl_crystal_F_000 1336
_exptl_crystal_size_max 0.079
_exptl_crystal_size_mid 0.058
_exptl_crystal_size_min 0.047
_refine_diff_density_max 0.229
_refine_diff_density_min -0.193
_refine_diff_density_rms 0.040
_refine_ls_abs_structure_details
;
 Flack x determined using 2221 quotients [(I+)-(I-)]/[(I+)+(I-)]
 (Parsons, Flack and Wagner, Acta Cryst. B69 (2013) 249-259).
;
_refine_ls_abs_structure_Flack 0.014(7)
_refine_ls_extinction_coef .
_refine_ls_extinction_method none
_refine_ls_goodness_of_fit_ref 1.015
_refine_ls_hydrogen_treatment mixed
_refine_ls_matrix_type full
_refine_ls_number_parameters 418
_refine_ls_number_reflns 5964
_refine_ls_number_restraints 9
_refine_ls_restrained_S_all 1.015
_refine_ls_R_factor_all 0.0292
_refine_ls_R_factor_gt 0.0273
_refine_ls_shift/su_max 0.000
_refine_ls_shift/su_mean 0.000
_refine_ls_structure_factor_coef Fsqd
_refine_ls_weighting_details 'w=1/[\s^2^(Fo^2^)+(0.0358P)^2^+0.7281P] where P=(Fo^2^+2Fc^2^)/3'
_refine_ls_weighting_scheme calc
_refine_ls_wR_factor_gt 0.0665
_refine_ls_wR_factor_ref 0.0679
_reflns_Friedel_coverage 0.667
_reflns_Friedel_fraction_full 0.919
_reflns_Friedel_fraction_max 0.848
_reflns_number_gt 5732
_reflns_number_total 5964
_reflns_threshold_expression 'I > 2\s(I)'
_cod_data_source_file suppl_ncrs-2019-0120_suppl.cif
_cod_data_source_block shelx
_cod_database_code 8105855
_shelx_space_group_comment
;
The symmetry employed for this shelxl refinement is uniquely defined
by the following loop, which should always be used as a source of
symmetry information in preference to the above space-group names.
They are only intended as comments.
;
_shelx_estimated_absorpt_t_min 0.857
_shelx_estimated_absorpt_t_max 0.911

loop_
_space_group_symop_operation_xyz
'x, y, z'
'-x+1/2, -y, z+1/2'
'-x, y+1/2, -z+1/2'
'x+1/2, -y+1/2, -z'

loop_
_atom_site_label
_atom_site_type_symbol
_atom_site_fract_x
_atom_site_fract_y
_atom_site_fract_z
_atom_site_U_iso_or_equiv
_atom_site_adp_type
_atom_site_occupancy
_atom_site_site_symmetry_order
_atom_site_calc_flag
_atom_site_refinement_flags_posn
_atom_site_refinement_flags_adp
_atom_site_refinement_flags_occupancy
_atom_site_disorder_assembly
_atom_site_disorder_group
S1 S 0.10619(5) 0.44611(3) 0.41057(3) 0.01673(11) Uani 1 1 d . . . . .
S2 S 0.18558(5) 0.38997(3) 0.32128(3) 0.01731(11) Uani 1 1 d . . . . .
O1 O -0.20388(17) 0.59298(10) 0.51663(9) 0.0233(3) Uani 1 1 d . . . . .
O2 O 0.00968(16) 0.54687(10) 0.50663(9) 0.0228(3) Uani 1 1 d . . . . .
O3 O 0.33001(16) 0.33437(9) 0.21125(8) 0.0189(3) Uani 1 1 d . . . . .
O4 O 0.53431(16) 0.27471(10) 0.22333(9) 0.0221(3) Uani 1 1 d . . . . .
C1 C -0.0755(2) 0.42959(12) 0.40504(11) 0.0167(4) Uani 1 1 d . . . . .
C2 C -0.1653(2) 0.47779(12) 0.44501(11) 0.0164(4) Uani 1 1 d . . . . .
C3 C -0.3067(2) 0.46336(13) 0.44000(12) 0.0208(4) Uani 1 1 d . . . . .
H3 H -0.368221 0.494930 0.467435 0.025 Uiso 1 1 calc R U . . .
C4 C -0.3584(2) 0.40405(14) 0.39588(13) 0.0231(5) Uani 1 1 d . . . . .
H4 H -0.454364 0.395060 0.393352 0.028 Uiso 1 1 calc R U . . .
C5 C -0.2696(2) 0.35796(15) 0.35552(13) 0.0233(5) Uani 1 1 d . . . . .
H5 H -0.304774 0.317837 0.324608 0.028 Uiso 1 1 calc R U . . .
C6 C -0.1289(2) 0.37035(13) 0.36017(12) 0.0208(4) Uani 1 1 d . . . . .
H6 H -0.068517 0.338230 0.332589 0.025 Uiso 1 1 calc R U . . .
C7 C -0.1158(2) 0.54426(13) 0.49310(11) 0.0172(4) Uani 1 1 d . . . . .
C8 C 0.2680(2) 0.30304(12) 0.35755(12) 0.0158(4) Uani 1 1 d . . . . .
C9 C 0.3792(2) 0.26903(12) 0.32043(11) 0.0165(4) Uani 1 1 d . . . . .
C10 C 0.4516(2) 0.20681(13) 0.35238(12) 0.0194(4) Uani 1 1 d . . . . .
H10 H 0.528169 0.184669 0.328091 0.023 Uiso 1 1 calc R U . . .
C11 C 0.4148(3) 0.17624(13) 0.41882(12) 0.0226(5) Uani 1 1 d . . . . .
H11 H 0.466185 0.134238 0.440001 0.027 Uiso 1 1 calc R U . . .
C12 C 0.3017(3) 0.20814(14) 0.45376(12) 0.0234(5) Uani 1 1 d . . . . .
H12 H 0.273512 0.186593 0.498437 0.028 Uiso 1 1 calc R U . . .
C13 C 0.2292(2) 0.27154(13) 0.42366(12) 0.0206(4) Uani 1 1 d . . . . .
H13 H 0.152838 0.293461 0.448324 0.025 Uiso 1 1 calc R U . . .
C14 C 0.4180(2) 0.29523(12) 0.24571(11) 0.0164(4) Uani 1 1 d . . . . .
N1 N 1.11919(18) 0.14807(11) 0.23636(10) 0.0180(4) Uani 1 1 d . . . . .
N2 N 1.25499(18) 0.06081(11) 0.28509(10) 0.0175(4) Uani 1 1 d . . . . .
N3 N 0.64899(19) 0.26872(12) 0.09157(10) 0.0195(4) Uani 1 1 d D . . . .
H1N H 0.601(3) 0.2366(15) 0.0632(13) 0.029 Uiso 1 1 d D U . . .
H2N H 0.657(3) 0.3137(11) 0.0659(14) 0.029 Uiso 1 1 d D U . . .
H3N H 0.607(3) 0.2799(17) 0.1325(10) 0.029 Uiso 1 1 d D U . . .
N4 N 0.9948(2) -0.00595(13) 0.34435(13) 0.0329(5) Uani 1 1 d . . . . .
C15 C 1.1306(2) 0.09599(13) 0.29119(12) 0.0180(4) Uani 1 1 d . . . . .
C16 C 1.2343(2) 0.14566(13) 0.19461(12) 0.0188(4) Uani 1 1 d . . . . .
H16 H 1.250442 0.175926 0.152434 0.023 Uiso 1 1 calc R U . . .
C17 C 1.3219(2) 0.09152(13) 0.22494(11) 0.0178(4) Uani 1 1 d . . . . .
C18 C 1.4560(2) 0.06437(14) 0.20862(13) 0.0209(5) Uani 1 1 d . . . . .
H18 H 1.503083 0.083826 0.167677 0.025 Uiso 1 1 calc R U . . .
C19 C 1.5157(2) 0.01005(14) 0.25263(14) 0.0246(5) Uani 1 1 d . . . . .
H19 H 1.605555 -0.008558 0.242476 0.029 Uiso 1 1 calc R U . . .
C20 C 1.4449(2) -0.01932(14) 0.31389(14) 0.0237(5) Uani 1 1 d . . . . .
H20 H 1.488793 -0.057058 0.344146 0.028 Uiso 1 1 calc R U . . .
C21 C 1.3165(2) 0.00532(13) 0.32997(13) 0.0213(4) Uani 1 1 d . . . . .
H21 H 1.269856 -0.014780 0.370792 0.026 Uiso 1 1 calc R U . . .
C22 C 0.9876(2) 0.18617(13) 0.21515(12) 0.0175(4) Uani 1 1 d . . . . .
H22 H 0.935171 0.199667 0.259524 0.021 Uiso 1 1 calc R U . . .
C23 C 0.9069(2) 0.12430(13) 0.17309(13) 0.0200(4) Uani 1 1 d . . . . .
H23A H 0.892756 0.076232 0.203055 0.024 Uiso 1 1 calc R U . . .
H23B H 0.959663 0.108271 0.130189 0.024 Uiso 1 1 calc R U . . .
C24 C 0.7683(2) 0.15765(13) 0.15013(13) 0.0196(4) Uani 1 1 d . . . . .
H24A H 0.720792 0.118251 0.119390 0.023 Uiso 1 1 calc R U . . .
H24B H 0.710812 0.167202 0.192935 0.023 Uiso 1 1 calc R U . . .
C25 C 0.7867(2) 0.23528(13) 0.10934(12) 0.0185(4) Uani 1 1 d . . . . .
H25 H 0.836779 0.223873 0.063771 0.022 Uiso 1 1 calc R U . . .
C26 C 0.8679(2) 0.29648(13) 0.15222(13) 0.0206(4) Uani 1 1 d . . . . .
H26A H 0.816931 0.310526 0.196265 0.025 Uiso 1 1 calc R U . . .
H26B H 0.879747 0.345699 0.123510 0.025 Uiso 1 1 calc R U . . .
C27 C 1.0091(2) 0.26240(13) 0.17226(13) 0.0205(4) Uani 1 1 d . . . . .
H27A H 1.062288 0.250693 0.128399 0.025 Uiso 1 1 calc R U . . .
H27B H 1.060737 0.301798 0.201115 0.025 Uiso 1 1 calc R U . . .
C28 C 1.0231(2) 0.07296(13) 0.34253(12) 0.0203(5) Uani 1 1 d . . . . .
C29 C 0.8933(3) -0.02962(16) 0.38778(18) 0.0407(7) Uani 1 1 d . . . . .
H29 H 0.872335 -0.084987 0.389933 0.049 Uiso 1 1 calc R U . . .
C30 C 0.8179(3) 0.02193(18) 0.42935(17) 0.0402(7) Uani 1 1 d . . . . .
H30 H 0.744488 0.002943 0.458049 0.048 Uiso 1 1 calc R U . . .
C31 C 0.8516(3) 0.10171(19) 0.42832(17) 0.0422(7) Uani 1 1 d . . . . .
H31 H 0.803059 0.138438 0.457644 0.051 Uiso 1 1 calc R U . . .
C32 C 0.9565(3) 0.12836(15) 0.38435(15) 0.0303(6) Uani 1 1 d . . . . .
H32 H 0.981611 0.183168 0.383143 0.036 Uiso 1 1 calc R U . . .
O1W O 0.34070(18) 0.32707(10) 0.06603(9) 0.0236(3) Uani 1 1 d D . . . .
H1W H 0.392(3) 0.3613(15) 0.0475(16) 0.035 Uiso 1 1 d D U . . .
H2W H 0.337(3) 0.3339(19) 0.1107(7) 0.035 Uiso 1 1 d D U . . .
O2W O 0.42462(18) 0.17183(11) 0.04604(10) 0.0294(4) Uani 1 1 d D . . . .
H3W H 0.368(3) 0.1403(16) 0.0266(18) 0.044 Uiso 1 1 d D U . . .
H4W H 0.388(3) 0.2176(11) 0.048(2) 0.044 Uiso 1 1 d D U . . .

loop_
_atom_site_aniso_label
_atom_site_aniso_U_11
_atom_site_aniso_U_22
_atom_site_aniso_U_33
_atom_site_aniso_U_23
_atom_site_aniso_U_13
_atom_site_aniso_U_12
S1 0.0158(2) 0.0168(2) 0.0176(2) -0.0014(2) 0.00012(19) -0.0005(2)
S2 0.0178(2) 0.0182(2) 0.0159(2) 0.0016(2) 0.0018(2) 0.00141(19)
O1 0.0224(8) 0.0215(8) 0.0261(8) -0.0066(7) -0.0027(7) 0.0067(7)
O2 0.0184(7) 0.0256(8) 0.0245(8) -0.0082(7) -0.0034(7) 0.0007(7)
O3 0.0188(7) 0.0211(7) 0.0167(7) 0.0007(6) 0.0007(6) 0.0008(6)
O4 0.0175(7) 0.0273(8) 0.0214(7) 0.0001(7) 0.0031(6) 0.0025(7)
C1 0.0185(9) 0.0163(9) 0.0154(9) 0.0017(8) 0.0003(8) -0.0007(8)
C2 0.0185(10) 0.0160(9) 0.0146(9) 0.0012(8) -0.0024(8) 0.0010(8)
C3 0.0181(10) 0.0217(11) 0.0225(10) 0.0015(9) -0.0005(9) 0.0034(9)
C4 0.0157(10) 0.0264(11) 0.0274(11) 0.0012(10) -0.0055(9) -0.0029(9)
C5 0.0243(11) 0.0247(11) 0.0208(10) -0.0023(10) -0.0032(9) -0.0042(10)
C6 0.0228(11) 0.0219(10) 0.0177(10) -0.0031(9) 0.0014(9) -0.0021(9)
C7 0.0201(10) 0.0165(9) 0.0149(9) 0.0006(8) -0.0006(8) 0.0020(9)
C8 0.0173(9) 0.0132(9) 0.0169(9) -0.0006(8) -0.0019(8) -0.0022(8)
C9 0.0166(9) 0.0172(9) 0.0157(9) -0.0013(8) -0.0026(9) -0.0031(8)
C10 0.0221(10) 0.0163(10) 0.0199(10) -0.0027(9) -0.0018(9) 0.0019(9)
C11 0.0301(12) 0.0170(10) 0.0207(10) 0.0019(9) -0.0047(10) 0.0026(9)
C12 0.0345(12) 0.0184(10) 0.0173(10) 0.0026(9) 0.0008(10) -0.0024(10)
C13 0.0248(11) 0.0191(10) 0.0180(10) -0.0002(9) 0.0026(9) -0.0030(9)
C14 0.0177(10) 0.0149(9) 0.0166(9) -0.0025(8) -0.0003(8) -0.0029(8)
N1 0.0140(8) 0.0184(8) 0.0215(9) -0.0002(7) 0.0001(8) 0.0009(7)
N2 0.0146(8) 0.0180(8) 0.0199(9) -0.0009(8) 0.0003(7) 0.0000(8)
N3 0.0162(8) 0.0241(9) 0.0183(8) 0.0016(8) -0.0029(8) 0.0006(7)
N4 0.0310(11) 0.0227(10) 0.0449(13) -0.0022(9) 0.0154(11) -0.0038(9)
C15 0.0146(9) 0.0181(10) 0.0214(10) -0.0008(8) -0.0009(8) -0.0005(8)
C16 0.0170(10) 0.0205(10) 0.0189(10) -0.0013(9) 0.0009(8) -0.0015(9)
C17 0.0171(9) 0.0175(10) 0.0187(9) -0.0030(8) -0.0006(9) -0.0015(9)
C18 0.0158(10) 0.0215(11) 0.0255(11) -0.0033(9) 0.0007(9) -0.0010(9)
C19 0.0182(10) 0.0222(11) 0.0334(12) -0.0050(10) -0.0008(10) 0.0027(9)
C20 0.0231(11) 0.0199(10) 0.0279(12) 0.0001(10) -0.0051(10) 0.0040(9)
C21 0.0210(10) 0.0198(10) 0.0232(10) 0.0019(9) -0.0031(10) 0.0013(9)
C22 0.0134(9) 0.0187(10) 0.0203(10) -0.0008(9) -0.0023(8) 0.0032(8)
C23 0.0169(10) 0.0172(9) 0.0260(11) -0.0009(9) -0.0018(9) 0.0007(8)
C24 0.0155(9) 0.0188(10) 0.0244(10) -0.0019(9) -0.0033(9) -0.0021(8)
C25 0.0155(10) 0.0224(10) 0.0177(9) 0.0006(9) -0.0010(8) 0.0025(8)
C26 0.0190(10) 0.0178(10) 0.0250(10) 0.0010(9) -0.0030(9) -0.0006(9)
C27 0.0171(10) 0.0188(10) 0.0258(11) 0.0016(9) -0.0040(9) -0.0023(8)
C28 0.0177(10) 0.0219(11) 0.0214(10) -0.0006(9) 0.0009(9) -0.0001(9)
C29 0.0411(15) 0.0250(12) 0.0559(18) -0.0021(13) 0.0220(15) -0.0081(12)
C30 0.0357(14) 0.0406(15) 0.0444(16) -0.0077(13) 0.0227(14) -0.0125(13)
C31 0.0378(15) 0.0403(15) 0.0486(17) -0.0167(14) 0.0186(14) -0.0034(13)
C32 0.0282(12) 0.0239(12) 0.0386(14) -0.0085(11) 0.0080(11) -0.0044(10)
O1W 0.0281(8) 0.0246(8) 0.0182(7) 0.0005(7) 0.0011(7) -0.0031(7)
O2W 0.0267(9) 0.0249(8) 0.0366(9) -0.0008(8) -0.0095(8) -0.0041(7)

loop_
_atom_type_symbol
_atom_type_description
_atom_type_scat_dispersion_real
_atom_type_scat_dispersion_imag
_atom_type_scat_source
C C 0.0181 0.0091 'International Tables Vol C Tables 4.2.6.8 and 6.1.1.4'
H H 0.0000 0.0000 'International Tables Vol C Tables 4.2.6.8 and 6.1.1.4'
N N 0.0311 0.0180 'International Tables Vol C Tables 4.2.6.8 and 6.1.1.4'
O O 0.0492 0.0322 'International Tables Vol C Tables 4.2.6.8 and 6.1.1.4'
S S 0.3331 0.5567 'International Tables Vol C Tables 4.2.6.8 and 6.1.1.4'

loop_
_geom_angle_atom_site_label_1
_geom_angle_atom_site_label_2
_geom_angle_atom_site_label_3
_geom_angle
_geom_angle_site_symmetry_1
_geom_angle_site_symmetry_3
C1 S1 S2 104.69(7) . .
C8 S2 S1 103.42(7) . .
C6 C1 C2 119.5(2) . .
C6 C1 S1 120.75(16) . .
C2 C1 S1 119.76(16) . .
C3 C2 C1 118.6(2) . .
C3 C2 C7 118.78(19) . .
C1 C2 C7 122.61(19) . .
C4 C3 C2 121.4(2) . .
C4 C3 H3 119.3 . .
C2 C3 H3 119.3 . .
C5 C4 C3 119.7(2) . .
C5 C4 H4 120.1 . .
C3 C4 H4 120.1 . .
C4 C5 C6 120.1(2) . .
C4 C5 H5 120.0 . .
C6 C5 H5 120.0 . .
C5 C6 C1 120.7(2) . .
C5 C6 H6 119.6 . .
C1 C6 H6 119.6 . .
O2 C7 O1 125.0(2) . .
O2 C7 C2 117.36(19) . .
O1 C7 C2 117.67(19) . .
C13 C8 C9 119.5(2) . .
C13 C8 S2 121.24(17) . .
C9 C8 S2 119.15(16) . .
C10 C9 C8 118.8(2) . .
C10 C9 C14 119.06(19) . .
C8 C9 C14 122.05(19) . .
C11 C10 C9 121.8(2) . .
C11 C10 H10 119.1 . .
C9 C10 H10 119.1 . .
C12 C11 C10 118.9(2) . .
C12 C11 H11 120.6 . .
C10 C11 H11 120.6 . .
C11 C12 C13 120.4(2) . .
C11 C12 H12 119.8 . .
C13 C12 H12 119.8 . .
C12 C13 C8 120.5(2) . .
C12 C13 H13 119.8 . .
C8 C13 H13 119.8 . .
O3 C14 O4 126.0(2) . .
O3 C14 C9 116.94(19) . .
O4 C14 C9 117.00(19) . .
C15 N1 C16 110.24(18) . .
C15 N1 C22 123.36(18) . .
C16 N1 C22 124.74(19) . .
C15 N2 C21 128.9(2) . .
C15 N2 C17 109.09(18) . .
C21 N2 C17 121.96(18) . .
C25 N3 H1N 113(2) . .
C25 N3 H2N 111(2) . .
H1N N3 H2N 103(3) . .
C25 N3 H3N 108(2) . .
H1N N3 H3N 113(3) . .
H2N N3 H3N 109(3) . .
C29 N4 C28 117.1(2) . .
N1 C15 N2 106.90(19) . .
N1 C15 C28 127.22(19) . .
N2 C15 C28 125.4(2) . .
N1 C16 C17 107.26(19) . .
N1 C16 H16 126.4 . .
C17 C16 H16 126.4 . .
C16 C17 N2 106.50(19) . .
C16 C17 C18 134.4(2) . .
N2 C17 C18 119.1(2) . .
C19 C18 C17 118.7(2) . .
C19 C18 H18 120.6 . .
C17 C18 H18 120.6 . .
C18 C19 C20 120.6(2) . .
C18 C19 H19 119.7 . .
C20 C19 H19 119.7 . .
C21 C20 C19 121.5(2) . .
C21 C20 H20 119.2 . .
C19 C20 H20 119.2 . .
C20 C21 N2 118.1(2) . .
C20 C21 H21 121.0 . .
N2 C21 H21 121.0 . .
N1 C22 C27 112.37(17) . .
N1 C22 C23 107.04(17) . .
C27 C22 C23 111.76(18) . .
N1 C22 H22 108.5 . .
C27 C22 H22 108.5 . .
C23 C22 H22 108.5 . .
C22 C23 C24 110.83(17) . .
C22 C23 H23A 109.5 . .
C24 C23 H23A 109.5 . .
C22 C23 H23B 109.5 . .
C24 C23 H23B 109.5 . .
H23A C23 H23B 108.1 . .
C25 C24 C23 110.47(18) . .
C25 C24 H24A 109.6 . .
C23 C24 H24A 109.6 . .
C25 C24 H24B 109.6 . .
C23 C24 H24B 109.6 . .
H24A C24 H24B 108.1 . .
N3 C25 C24 109.02(18) . .
N3 C25 C26 109.45(18) . .
C24 C25 C26 111.94(18) . .
N3 C25 H25 108.8 . .
C24 C25 H25 108.8 . .
C26 C25 H25 108.8 . .
C25 C26 C27 110.17(18) . .
C25 C26 H26A 109.6 . .
C27 C26 H26A 109.6 . .
C25 C26 H26B 109.6 . .
C27 C26 H26B 109.6 . .
H26A C26 H26B 108.1 . .
C22 C27 C26 108.41(18) . .
C22 C27 H27A 110.0 . .
C26 C27 H27A 110.0 . .
C22 C27 H27B 110.0 . .
C26 C27 H27B 110.0 . .
H27A C27 H27B 108.4 . .
N4 C28 C32 123.3(2) . .
N4 C28 C15 114.7(2) . .
C32 C28 C15 122.0(2) . .
N4 C29 C30 123.5(2) . .
N4 C29 H29 118.2 . .
C30 C29 H29 118.2 . .
C29 C30 C31 118.3(3) . .
C29 C30 H30 120.9 . .
C31 C30 H30 120.9 . .
C30 C31 C32 119.8(3) . .
C30 C31 H31 120.1 . .
C32 C31 H31 120.1 . .
C28 C32 C31 117.9(2) . .
C28 C32 H32 121.0 . .
C31 C32 H32 121.0 . .
H1W O1W H2W 110(3) . .
H3W O2W H4W 108(3) . .

loop_
_geom_bond_atom_site_label_1
_geom_bond_atom_site_label_2
_geom_bond_distance
_geom_bond_site_symmetry_2
S1 C1 1.798(2) .
S1 S2 2.0656(7) .
S2 C8 1.796(2) .
O1 C7 1.264(3) .
O2 C7 1.251(3) .
O3 C14 1.257(3) .
O4 C14 1.258(3) .
C1 C6 1.400(3) .
C1 C2 1.407(3) .
C2 C3 1.404(3) .
C2 C7 1.510(3) .
C3 C4 1.386(3) .
C3 H3 0.9500 .
C4 C5 1.384(3) .
C4 H4 0.9500 .
C5 C6 1.392(3) .
C5 H5 0.9500 .
C6 H6 0.9500 .
C8 C13 1.395(3) .
C8 C9 1.408(3) .
C9 C10 1.393(3) .
C9 C14 1.511(3) .
C10 C11 1.390(3) .
C10 H10 0.9500 .
C11 C12 1.390(3) .
C11 H11 0.9500 .
C12 C13 1.394(3) .
C12 H12 0.9500 .
C13 H13 0.9500 .
N1 C15 1.350(3) .
N1 C16 1.369(3) .
N1 C22 1.488(3) .
N2 C15 1.355(3) .
N2 C21 1.388(3) .
N2 C17 1.398(3) .
N3 C25 1.494(3) .
N3 H1N 0.891(13) .
N3 H2N 0.896(13) .
N3 H3N 0.887(13) .
N4 C29 1.341(4) .
N4 C28 1.350(3) .
C15 C28 1.473(3) .
C16 C17 1.369(3) .
C16 H16 0.9500 .
C17 C18 1.418(3) .
C18 C19 1.357(3) .
C18 H18 0.9500 .
C19 C20 1.425(4) .
C19 H19 0.9500 .
C20 C21 1.353(3) .
C20 H20 0.9500 .
C21 H21 0.9500 .
C22 C27 1.522(3) .
C22 C23 1.520(3) .
C22 H22 1.0000 .
C23 C24 1.525(3) .
C23 H23A 0.9900 .
C23 H23B 0.9900 .
C24 C25 1.517(3) .
C24 H24A 0.9900 .
C24 H24B 0.9900 .
C25 C26 1.523(3) .
C25 H25 1.0000 .
C26 C27 1.538(3) .
C26 H26A 0.9900 .
C26 H26B 0.9900 .
C27 H27A 0.9900 .
C27 H27B 0.9900 .
C28 C32 1.376(3) .
C29 C30 1.375(4) .
C29 H29 0.9500 .
C30 C31 1.375(4) .
C30 H30 0.9500 .
C31 C32 1.387(4) .
C31 H31 0.9500 .
C32 H32 0.9500 .
O1W H1W 0.836(13) .
O1W H2W 0.843(13) .
O2W H3W 0.846(13) .
O2W H4W 0.845(13) .

loop_
_geom_torsion_atom_site_label_1
_geom_torsion_atom_site_label_2
_geom_torsion_atom_site_label_3
_geom_torsion_atom_site_label_4
_geom_torsion
_geom_torsion_site_symmetry_1
_geom_torsion_site_symmetry_2
_geom_torsion_site_symmetry_3
_geom_torsion_site_symmetry_4
S2 S1 C1 C6 16.77(19) . . . .
S2 S1 C1 C2 -161.85(15) . . . .
C6 C1 C2 C3 1.7(3) . . . .
S1 C1 C2 C3 -179.68(16) . . . .
C6 C1 C2 C7 -178.40(19) . . . .
S1 C1 C2 C7 0.2(3) . . . .
C1 C2 C3 C4 -1.1(3) . . . .
C7 C2 C3 C4 179.0(2) . . . .
C2 C3 C4 C5 -0.2(3) . . . .
C3 C4 C5 C6 1.0(4) . . . .
C4 C5 C6 C1 -0.5(4) . . . .
C2 C1 C6 C5 -0.9(3) . . . .
S1 C1 C6 C5 -179.54(18) . . . .
C3 C2 C7 O2 167.6(2) . . . .
C1 C2 C7 O2 -12.3(3) . . . .
C3 C2 C7 O1 -12.4(3) . . . .
C1 C2 C7 O1 167.7(2) . . . .
S1 S2 C8 C13 23.08(19) . . . .
S1 S2 C8 C9 -153.14(15) . . . .
C13 C8 C9 C10 -2.8(3) . . . .
S2 C8 C9 C10 173.44(16) . . . .
C13 C8 C9 C14 174.16(19) . . . .
S2 C8 C9 C14 -9.6(3) . . . .
C8 C9 C10 C11 1.7(3) . . . .
C14 C9 C10 C11 -175.4(2) . . . .
C9 C10 C11 C12 0.8(3) . . . .
C10 C11 C12 C13 -2.1(3) . . . .
C11 C12 C13 C8 1.0(3) . . . .
C9 C8 C13 C12 1.5(3) . . . .
S2 C8 C13 C12 -174.65(17) . . . .
C10 C9 C14 O3 160.7(2) . . . .
C8 C9 C14 O3 -16.3(3) . . . .
C10 C9 C14 O4 -18.2(3) . . . .
C8 C9 C14 O4 164.8(2) . . . .
C16 N1 C15 N2 0.9(2) . . . .
C22 N1 C15 N2 166.84(18) . . . .
C16 N1 C15 C28 -171.6(2) . . . .
C22 N1 C15 C28 -5.6(3) . . . .
C21 N2 C15 N1 177.3(2) . . . .
C17 N2 C15 N1 -0.3(2) . . . .
C21 N2 C15 C28 -10.0(4) . . . .
C17 N2 C15 C28 172.4(2) . . . .
C15 N1 C16 C17 -1.2(2) . . . .
C22 N1 C16 C17 -166.89(19) . . . .
N1 C16 C17 N2 1.0(2) . . . .
N1 C16 C17 C18 -178.0(2) . . . .
C15 N2 C17 C16 -0.5(2) . . . .
C21 N2 C17 C16 -178.26(19) . . . .
C15 N2 C17 C18 178.75(19) . . . .
C21 N2 C17 C18 0.9(3) . . . .
C16 C17 C18 C19 178.1(2) . . . .
N2 C17 C18 C19 -0.8(3) . . . .
C17 C18 C19 C20 0.2(3) . . . .
C18 C19 C20 C21 0.4(4) . . . .
C19 C20 C21 N2 -0.3(3) . . . .
C15 N2 C21 C20 -177.7(2) . . . .
C17 N2 C21 C20 -0.3(3) . . . .
C15 N1 C22 C27 159.0(2) . . . .
C16 N1 C22 C27 -37.2(3) . . . .
C15 N1 C22 C23 -78.0(2) . . . .
C16 N1 C22 C23 85.9(2) . . . .
N1 C22 C23 C24 178.93(18) . . . .
C27 C22 C23 C24 -57.6(2) . . . .
C22 C23 C24 C25 54.4(2) . . . .
C23 C24 C25 N3 -176.62(18) . . . .
C23 C24 C25 C26 -55.4(2) . . . .
N3 C25 C26 C27 178.89(18) . . . .
C24 C25 C26 C27 57.9(2) . . . .
N1 C22 C27 C26 179.31(18) . . . .
C23 C22 C27 C26 58.9(2) . . . .
C25 C26 C27 C22 -58.3(2) . . . .
C29 N4 C28 C32 2.2(4) . . . .
C29 N4 C28 C15 -177.0(3) . . . .
N1 C15 C28 N4 121.8(3) . . . .
N2 C15 C28 N4 -49.3(3) . . . .
N1 C15 C28 C32 -57.4(3) . . . .
N2 C15 C28 C32 131.4(3) . . . .
C28 N4 C29 C30 0.4(5) . . . .
N4 C29 C30 C31 -2.4(5) . . . .
C29 C30 C31 C32 1.9(5) . . . .
N4 C28 C32 C31 -2.6(4) . . . .
C15 C28 C32 C31 176.5(2) . . . .
C30 C31 C32 C28 0.4(5) . . . .
